data_7052170
loop_
_publ_author_name
'R\'ethor\'e, C\'eline'
'Madalan, Augustin'
'Fourmigu\'e, Marc'
'Canadell, Enric'
'Lopes, Elsa B.'
'Almeida, Manuel'
'Cl\'erac, Rodolphe'
'Avarvari, Narcis'

_publ_section_title
;
 O&#x22EF;S vs. N&#x22EF;S intramolecular nonbonded interactions in
 neutral and radical cation salts of TTF-oxazoline derivatives:
 synthesis, theoretical investigations, crystalline structures, and
 physical properties
;
_journal_issue 8
_journal_name_full 'New Journal of Chemistry'
_journal_page_first 1468
_journal_paper_doi 10.1039/b701617d
_journal_volume 31
_journal_year 2007
_chemical_formula_sum 'C52 H52 Cl14 Mo6 N4 O4 S28'
_chemical_formula_weight 2766.60
_chemical_name_common ((R/S)-EDT-TTF(SMe)-oxazoline)4(Mo6Cl14)
_chemical_name_systematic
;
?
;
_space_group_IT_number 2
_symmetry_cell_setting triclinic
_symmetry_space_group_name_Hall '-P 1'
_symmetry_space_group_name_H-M 'P -1'
_atom_sites_solution_hydrogens geom
_atom_sites_solution_primary direct
_atom_sites_solution_secondary difmap
_audit_creation_method SHELXL-97
_cell_angle_alpha 91.19
_cell_angle_beta 102.84
_cell_angle_gamma 107.28
_cell_formula_units_Z 1
_cell_length_a 10.392
_cell_length_b 13.868
_cell_length_c 18.026
_cell_measurement_reflns_used 122
_cell_measurement_temperature 293(2)
_cell_measurement_theta_max 25
_cell_measurement_theta_min 2.5
_cell_volume 2408.027
_computing_cell_refinement 'Dirax/lsq (Duisenberg & Schreurs, 1989-2000)'
_computing_data_collection KappaCCD
_computing_data_reduction 'Denzo and Scalepak'
_computing_structure_refinement 'SHELXL-97 (Sheldrick, 1997)'
_computing_structure_solution 'SHELXS-97 (Sheldrick, 1990)'
_diffrn_ambient_temperature 293(2)
_diffrn_measured_fraction_theta_full 0.994
_diffrn_measured_fraction_theta_max 0.994
_diffrn_measurement_device_type area_detector
_diffrn_measurement_method CCD
_diffrn_radiation_monochromator graphite
_diffrn_radiation_source 'fine-focus sealed tube'
_diffrn_radiation_type MoK\a
_diffrn_radiation_wavelength 0.71073
_diffrn_reflns_av_R_equivalents 0.0753
_diffrn_reflns_av_sigmaI/netI 0.1025
_diffrn_reflns_limit_h_max 13
_diffrn_reflns_limit_h_min -13
_diffrn_reflns_limit_k_max 18
_diffrn_reflns_limit_k_min -17
_diffrn_reflns_limit_l_max 23
_diffrn_reflns_limit_l_min -23
_diffrn_reflns_number 46952
_diffrn_reflns_theta_full 27.50
_diffrn_reflns_theta_max 27.50
_diffrn_reflns_theta_min 3.43
_exptl_absorpt_coefficient_mu 1.795
_exptl_absorpt_correction_T_max 1
_exptl_absorpt_correction_T_min 0.684934
_exptl_absorpt_correction_type multi-scan
_exptl_absorpt_process_details sadabs
_exptl_crystal_colour black
_exptl_crystal_density_diffrn 1.908
_exptl_crystal_density_meas ?
_exptl_crystal_density_method .
_exptl_crystal_description prism
_exptl_crystal_F_000 1362
_exptl_crystal_size_max 0.5
_exptl_crystal_size_mid 0.1
_exptl_crystal_size_min 0.06
_refine_diff_density_max 0.856
_refine_diff_density_min -0.565
_refine_diff_density_rms 0.113
_refine_ls_extinction_method none
_refine_ls_goodness_of_fit_ref 1.012
_refine_ls_hydrogen_treatment constr
_refine_ls_matrix_type full
_refine_ls_number_parameters 487
_refine_ls_number_reflns 11018
_refine_ls_number_restraints 0
_refine_ls_restrained_S_all 1.012
_refine_ls_R_factor_all 0.1425
_refine_ls_R_factor_gt 0.0528
_refine_ls_shift/su_max 0.002
_refine_ls_shift/su_mean 0.000
_refine_ls_structure_factor_coef Fsqd
_refine_ls_weighting_details 'calc w=1/[\s^2^(Fo^2^)+(0.0548P)^2^+1.8955P] where P=(Fo^2^+2Fc^2^)/3'
_refine_ls_weighting_scheme calc
_refine_ls_wR_factor_gt 0.1095
_refine_ls_wR_factor_ref 0.1354
_reflns_number_gt 5548
_reflns_number_total 11018
_reflns_threshold_expression >2sigma(I)
_cod_data_source_file b701617d.txt
_cod_data_source_block '[1a]4Mo6Cl14'
_cod_depositor_comments
;
The following automatic conversions were performed:
'_symmetry_cell_setting' value 'Triclinic' changed to 'triclinic'
according to '/home/saulius/struct/CIF-dictionaries/cif_core.dic'
dictionary named 'cif_core.dic' version 2.4.1 from 2010-06-29.

Automatic conversion script
Id: cif_fix_enum 1527 2010-12-29 10:47:43Z saulius 
;
_cod_original_cell_volume 2408.1
_cod_original_sg_symbol_H-M P-1
_cod_database_code 7052170

loop_
_symmetry_equiv_pos_as_xyz
'x, y, z'
'-x, -y, -z'

loop_
_atom_site_label
_atom_site_type_symbol
_atom_site_fract_x
_atom_site_fract_y
_atom_site_fract_z
_atom_site_U_iso_or_equiv
_atom_site_adp_type
_atom_site_occupancy
_atom_site_symmetry_multiplicity
_atom_site_calc_flag
_atom_site_refinement_flags
_atom_site_disorder_assembly
_atom_site_disorder_group
Mo1 Mo 0.56599(5) 0.01169(4) 0.10498(3) 0.04166(16) Uani 1 1 d . . .
Mo2 Mo 0.32095(5) -0.04728(4) 0.01133(3) 0.04633(17) Uani 1 1 d . . .
Mo3 Mo 0.50801(6) -0.13070(4) -0.00512(3) 0.04667(16) Uani 1 1 d . . .
Cl1 Cl 0.3993(2) -0.15746(13) 0.10499(9) 0.0647(5) Uani 1 1 d . . .
Cl2 Cl 0.74084(18) -0.06740(16) 0.08284(9) 0.0684(5) Uani 1 1 d . . .
Cl3 Cl 0.38691(16) 0.09021(13) 0.11529(8) 0.0529(4) Uani 1 1 d . . .
Cl4 Cl 0.72311(17) 0.17983(14) 0.09360(9) 0.0644(5) Uani 1 1 d . . .
Cl5 Cl 0.65156(17) 0.02947(14) 0.24653(8) 0.0577(5) Uani 1 1 d . . .
Cl6 Cl 0.5200(3) -0.30279(16) -0.01053(12) 0.0986(8) Uani 1 1 d . . .
Cl7 Cl 0.08518(18) -0.1121(2) 0.02497(11) 0.1023(9) Uani 1 1 d . . .
S1 S 1.02961(15) -0.21924(12) 0.46707(9) 0.0457(4) Uani 1 1 d . . .
S2 S 0.78609(15) -0.17777(12) 0.37265(8) 0.0445(4) Uani 1 1 d . . .
S3 S 1.00200(17) -0.09525(13) 0.61208(9) 0.0533(4) Uani 1 1 d . . .
S4 S 0.76220(16) -0.05069(12) 0.51707(9) 0.0498(4) Uani 1 1 d . . .
S5 S 0.9953(2) 0.00753(17) 0.75409(10) 0.0825(7) Uani 1 1 d . . .
S6 S 0.7072(2) 0.06157(15) 0.63947(12) 0.0742(6) Uani 1 1 d . . .
S7 S 0.79730(18) -0.28968(13) 0.23125(9) 0.0578(5) Uani 1 1 d . . .
C1 C 0.9806(6) -0.2646(4) 0.3710(3) 0.0432(15) Uani 1 1 d . . .
C2 C 0.8640(6) -0.2490(4) 0.3262(3) 0.0419(14) Uani 1 1 d . . .
C3 C 0.9013(5) -0.1628(4) 0.4611(3) 0.0391(14) Uani 1 1 d . . .
C4 C 0.8905(6) -0.1079(4) 0.5231(3) 0.0411(14) Uani 1 1 d . . .
C5 C 0.9204(7) -0.0257(5) 0.6567(4) 0.0567(18) Uani 1 1 d . . .
C6 C 0.8103(7) -0.0045(4) 0.6125(3) 0.0484(16) Uani 1 1 d . . .
C7 C 0.8854(10) 0.0801(9) 0.7775(5) 0.125(4) Uani 1 1 d . . .
H7A H 0.8912 0.0798 0.8319 0.150 Uiso 1 1 calc R . .
H7B H 0.9253 0.1499 0.7678 0.150 Uiso 1 1 calc R . .
C8 C 0.7441(11) 0.0488(7) 0.7394(5) 0.106(3) Uani 1 1 d . . .
H8A H 0.6978 0.0876 0.7632 0.128 Uiso 1 1 calc R . .
H8B H 0.7041 -0.0219 0.7470 0.128 Uiso 1 1 calc R . .
C9 C 1.0652(6) -0.3199(5) 0.3433(4) 0.0455(15) Uani 1 1 d . . .
C10 C 1.2548(8) -0.3649(6) 0.3585(5) 0.077(2) Uani 1 1 d . . .
H10A H 1.2749 -0.4232 0.3813 0.092 Uiso 1 1 calc R . .
H10B H 1.3416 -0.3136 0.3582 0.092 Uiso 1 1 calc R . .
C11 C 1.1622(8) -0.3955(6) 0.2772(5) 0.080(2) Uani 1 1 d . . .
H11 H 1.1226 -0.4696 0.2696 0.096 Uiso 1 1 calc R . .
C12 C 1.2390(12) -0.3597(10) 0.2158(7) 0.156(5) Uani 1 1 d . . .
H12A H 1.1760 -0.3806 0.1664 0.234 Uiso 1 1 calc R . .
H12B H 1.3131 -0.3887 0.2198 0.234 Uiso 1 1 calc R . .
H12C H 1.2765 -0.2871 0.2222 0.234 Uiso 1 1 calc R . .
C13 C 0.6384(7) -0.2595(6) 0.2112(4) 0.076(2) Uani 1 1 d . . .
H13A H 0.5914 -0.2801 0.1585 0.114 Uiso 1 1 calc R . .
H13B H 0.6578 -0.1877 0.2210 0.114 Uiso 1 1 calc R . .
H13C H 0.5807 -0.2945 0.2432 0.114 Uiso 1 1 calc R . .
N1 N 1.0482(6) -0.3500(4) 0.2770(4) 0.0686(17) Uani 1 1 d . . .
O1 O 1.1744(5) -0.3256(4) 0.3993(3) 0.0688(13) Uani 1 1 d . . .
S8 S 1.20373(16) -0.63719(13) 0.38930(9) 0.0499(4) Uani 1 1 d . . .
S9 S 1.44705(15) -0.68623(12) 0.47803(9) 0.0469(4) Uani 1 1 d . . .
S10 S 1.18119(16) -0.51776(12) 0.53444(9) 0.0476(4) Uani 1 1 d . . .
S11 S 1.42649(16) -0.55717(12) 0.62907(9) 0.0491(4) Uani 1 1 d . . .
S12 S 1.13286(19) -0.39799(15) 0.65413(12) 0.0705(6) Uani 1 1 d . . .
S13 S 1.42592(19) -0.44414(15) 0.76905(11) 0.0702(5) Uani 1 1 d . . .
S14 S 1.48873(16) -0.79183(13) 0.34134(10) 0.0545(4) Uani 1 1 d . . .
C14 C 1.2871(6) -0.7009(4) 0.3398(4) 0.0454(15) Uani 1 1 d . . .
C15 C 1.3966(5) -0.7255(4) 0.3800(3) 0.0404(14) Uani 1 1 d . . .
C16 C 1.3210(5) -0.6258(4) 0.4768(3) 0.0393(14) Uani 1 1 d . . .
C17 C 1.3128(5) -0.5732(4) 0.5394(3) 0.0403(14) Uani 1 1 d . . .
C18 C 1.2360(6) -0.4663(4) 0.6298(3) 0.0453(15) Uani 1 1 d . . .
C19 C 1.3482(6) -0.4840(4) 0.6727(4) 0.0484(16) Uani 1 1 d . . .
C20 C 1.2054(10) -0.3635(9) 0.7522(5) 0.111(3) Uani 1 1 d . . .
H20A H 1.2669 -0.2944 0.7576 0.133 Uiso 1 1 calc R . .
H20B H 1.1303 -0.3620 0.7755 0.133 Uiso 1 1 calc R . .
C21 C 1.2768(13) -0.4181(10) 0.7947(6) 0.140(5) Uani 1 1 d . . .
H21A H 1.2105 -0.4833 0.7974 0.168 Uiso 1 1 calc R . .
H21B H 1.3097 -0.3844 0.8461 0.168 Uiso 1 1 calc R . .
C22 C 1.2239(6) -0.7169(6) 0.2581(4) 0.0604(19) Uani 1 1 d . . .
C24 C 1.0921(11) -0.7126(9) 0.1451(5) 0.117(4) Uani 1 1 d . . .
H24 H 0.9969 -0.7587 0.1289 0.140 Uiso 1 1 calc R . .
C23 C 1.1925(8) -0.7665(7) 0.1355(4) 0.093(3) Uani 1 1 d . . .
H23A H 1.1444 -0.8340 0.1100 0.112 Uiso 1 1 calc R . .
H23B H 1.2553 -0.7292 0.1060 0.112 Uiso 1 1 calc R . .
C25 C 1.1092(18) -0.6235(10) 0.0993(7) 0.213(8) Uani 1 1 d . . .
H25A H 1.0455 -0.5882 0.1065 0.320 Uiso 1 1 calc R . .
H25B H 1.0906 -0.6461 0.0462 0.320 Uiso 1 1 calc R . .
H25C H 1.2026 -0.5786 0.1158 0.320 Uiso 1 1 calc R . .
C26 C 1.6091(7) -0.8107(6) 0.4240(4) 0.074(2) Uani 1 1 d . . .
H26A H 1.6654 -0.8471 0.4082 0.111 Uiso 1 1 calc R . .
H26B H 1.5587 -0.8490 0.4579 0.111 Uiso 1 1 calc R . .
H26C H 1.6674 -0.7461 0.4498 0.111 Uiso 1 1 calc R . .
N2 N 1.1265(7) -0.6811(6) 0.2284(4) 0.100(3) Uani 1 1 d . . .
O2 O 1.2673(4) -0.7712(4) 0.2129(3) 0.0629(13) Uani 1 1 d . . .

loop_
_atom_site_aniso_label
_atom_site_aniso_U_11
_atom_site_aniso_U_22
_atom_site_aniso_U_33
_atom_site_aniso_U_23
_atom_site_aniso_U_13
_atom_site_aniso_U_12
Mo1 0.0471(3) 0.0573(4) 0.0226(3) -0.0051(2) 0.0041(2) 0.0229(3)
Mo2 0.0415(3) 0.0663(4) 0.0291(3) -0.0097(3) 0.0074(2) 0.0152(3)
Mo3 0.0652(4) 0.0493(4) 0.0302(3) -0.0036(2) 0.0094(3) 0.0266(3)
Cl1 0.0948(13) 0.0598(12) 0.0418(10) 0.0068(8) 0.0258(9) 0.0201(10)
Cl2 0.0743(12) 0.1096(15) 0.0364(9) -0.0067(9) -0.0011(8) 0.0622(11)
Cl3 0.0615(10) 0.0741(12) 0.0327(8) -0.0075(7) 0.0124(7) 0.0352(9)
Cl4 0.0599(10) 0.0740(12) 0.0446(10) -0.0246(8) 0.0118(8) 0.0014(9)
Cl5 0.0710(11) 0.0925(13) 0.0167(7) -0.0057(7) -0.0016(7) 0.0455(10)
Cl6 0.178(2) 0.0633(14) 0.0705(14) 0.0013(11) 0.0264(14) 0.0641(15)
Cl7 0.0479(11) 0.176(2) 0.0586(13) -0.0390(14) 0.0177(9) -0.0014(12)
S1 0.0411(9) 0.0530(10) 0.0388(9) 0.0033(7) 0.0044(7) 0.0119(7)
S2 0.0438(9) 0.0509(10) 0.0360(9) -0.0001(7) 0.0063(7) 0.0130(7)
S3 0.0537(10) 0.0575(11) 0.0369(9) 0.0008(8) 0.0044(7) 0.0049(8)
S4 0.0500(9) 0.0517(11) 0.0452(10) -0.0017(8) 0.0145(7) 0.0101(8)
S5 0.1036(16) 0.0860(15) 0.0354(10) -0.0088(10) 0.0147(10) -0.0018(12)
S6 0.0909(14) 0.0585(12) 0.0792(14) -0.0055(10) 0.0500(12) 0.0110(10)
S7 0.0666(11) 0.0562(11) 0.0412(10) -0.0039(8) 0.0050(8) 0.0116(9)
C1 0.044(4) 0.039(4) 0.041(4) 0.001(3) 0.010(3) 0.006(3)
C2 0.041(3) 0.041(4) 0.039(3) 0.009(3) 0.013(3) 0.003(3)
C3 0.035(3) 0.046(4) 0.031(3) 0.001(3) 0.007(2) 0.003(3)
C4 0.045(3) 0.037(4) 0.032(3) 0.006(3) 0.005(3) 0.002(3)
C5 0.073(5) 0.046(4) 0.038(4) -0.007(3) 0.025(4) -0.008(3)
C6 0.062(4) 0.036(4) 0.040(4) 0.003(3) 0.021(3) -0.002(3)
C7 0.113(8) 0.169(10) 0.062(6) -0.045(6) 0.046(6) -0.017(7)
C8 0.150(10) 0.094(7) 0.081(7) 0.000(5) 0.065(7) 0.019(7)
C9 0.041(4) 0.049(4) 0.046(4) 0.009(3) 0.012(3) 0.012(3)
C10 0.065(5) 0.067(5) 0.101(7) 0.002(5) 0.023(5) 0.023(4)
C11 0.084(6) 0.074(6) 0.095(7) -0.001(5) 0.040(5) 0.033(5)
C12 0.149(10) 0.216(14) 0.138(10) 0.014(9) 0.098(9) 0.060(10)
C13 0.084(5) 0.094(6) 0.043(4) -0.001(4) -0.005(4) 0.031(5)
N1 0.067(4) 0.067(4) 0.080(5) -0.001(4) 0.024(3) 0.029(3)
O1 0.064(3) 0.079(4) 0.068(3) -0.001(3) 0.014(3) 0.030(3)
S8 0.0451(9) 0.0549(11) 0.0535(10) -0.0046(8) 0.0082(8) 0.0245(8)
S9 0.0435(9) 0.0442(10) 0.0547(10) -0.0010(8) 0.0102(7) 0.0177(7)
S10 0.0459(9) 0.0512(10) 0.0487(10) -0.0024(8) 0.0100(7) 0.0207(8)
S11 0.0439(9) 0.0495(10) 0.0527(10) -0.0006(8) 0.0070(7) 0.0163(8)
S12 0.0609(11) 0.0784(14) 0.0761(14) -0.0240(10) 0.0127(10) 0.0322(10)
S13 0.0592(11) 0.0750(14) 0.0570(12) -0.0210(10) -0.0041(9) 0.0072(10)
S14 0.0449(9) 0.0508(11) 0.0703(12) -0.0090(9) 0.0121(8) 0.0207(8)
C14 0.036(3) 0.039(4) 0.058(4) -0.013(3) 0.012(3) 0.007(3)
C15 0.031(3) 0.029(3) 0.057(4) -0.008(3) 0.010(3) 0.003(3)
C16 0.038(3) 0.031(3) 0.049(4) 0.000(3) 0.011(3) 0.010(3)
C17 0.033(3) 0.028(3) 0.056(4) 0.001(3) 0.011(3) 0.003(2)
C18 0.032(3) 0.046(4) 0.051(4) -0.010(3) 0.005(3) 0.008(3)
C19 0.039(4) 0.041(4) 0.056(4) -0.009(3) 0.010(3) 0.000(3)
C20 0.101(7) 0.164(10) 0.080(7) -0.027(7) 0.013(5) 0.070(7)
C21 0.203(12) 0.200(13) 0.069(7) -0.010(7) 0.039(8) 0.137(11)
C22 0.040(4) 0.083(5) 0.058(5) -0.019(4) 0.004(3) 0.025(4)
C24 0.121(8) 0.165(10) 0.077(7) -0.035(7) -0.020(6) 0.097(8)
C23 0.082(6) 0.152(9) 0.050(5) -0.036(5) -0.010(4) 0.066(6)
C25 0.44(3) 0.159(13) 0.099(10) 0.019(9) 0.073(13) 0.171(16)
C26 0.063(5) 0.088(6) 0.079(5) -0.009(4) 0.007(4) 0.045(4)
N2 0.093(5) 0.152(7) 0.065(4) -0.042(4) -0.027(4) 0.089(5)
O2 0.048(3) 0.078(3) 0.060(3) -0.026(2) 0.002(2) 0.026(2)

loop_
_atom_type_symbol
_atom_type_description
_atom_type_scat_dispersion_real
_atom_type_scat_dispersion_imag
_atom_type_scat_source
C C 0.0033 0.0016 'International Tables Vol C Tables 4.2.6.8 and 6.1.1.4'
H H 0.0000 0.0000 'International Tables Vol C Tables 4.2.6.8 and 6.1.1.4'
Cl Cl 0.1484 0.1585 'International Tables Vol C Tables 4.2.6.8 and 6.1.1.4'
Mo Mo -1.6832 0.6857 'International Tables Vol C Tables 4.2.6.8 and 6.1.1.4'
N N 0.0061 0.0033 'International Tables Vol C Tables 4.2.6.8 and 6.1.1.4'
O O 0.0106 0.0060 'International Tables Vol C Tables 4.2.6.8 and 6.1.1.4'
S S 0.1246 0.1234 'International Tables Vol C Tables 4.2.6.8 and 6.1.1.4'

loop_
_geom_angle_atom_site_label_1
_geom_angle_atom_site_label_2
_geom_angle_atom_site_label_3
_geom_angle
_geom_angle_site_symmetry_1
_geom_angle_site_symmetry_3
_geom_angle_publ_flag
Cl3 Mo1 Cl4 89.37(6) . . ?
Cl3 Mo1 Cl1 89.87(6) . . ?
Cl4 Mo1 Cl1 175.23(6) . . ?
Cl3 Mo1 Cl2 175.22(5) . . ?
Cl4 Mo1 Cl2 89.94(7) . . ?
Cl1 Mo1 Cl2 90.44(7) . . ?
Cl3 Mo1 Cl5 90.97(5) . . ?
Cl4 Mo1 Cl5 92.25(6) . . ?
Cl1 Mo1 Cl5 92.47(6) . . ?
Cl2 Mo1 Cl5 93.79(5) . . ?
Cl3 Mo1 Mo2 58.41(4) . . ?
Cl4 Mo1 Mo2 117.72(5) . . ?
Cl1 Mo1 Mo2 58.08(5) . . ?
Cl2 Mo1 Mo2 117.98(5) . . ?
Cl5 Mo1 Mo2 134.39(4) . . ?
Cl3 Mo1 Mo3 118.32(4) . . ?
Cl4 Mo1 Mo3 118.14(4) . . ?
Cl1 Mo1 Mo3 58.33(4) . . ?
Cl2 Mo1 Mo3 58.09(4) . . ?
Cl5 Mo1 Mo3 136.03(5) . . ?
Mo2 Mo1 Mo3 59.93(2) . . ?
Cl3 Mo1 Mo2 118.06(4) . 2_655 ?
Cl4 Mo1 Mo2 58.41(4) . 2_655 ?
Cl1 Mo1 Mo2 118.07(4) . 2_655 ?
Cl2 Mo1 Mo2 57.76(4) . 2_655 ?
Cl5 Mo1 Mo2 135.91(5) . 2_655 ?
Mo2 Mo1 Mo2 89.68(2) . 2_655 ?
Mo3 Mo1 Mo2 59.76(2) . 2_655 ?
Cl3 Mo1 Mo3 58.23(4) . 2_655 ?
Cl4 Mo1 Mo3 57.97(5) . 2_655 ?
Cl1 Mo1 Mo3 117.82(5) . 2_655 ?
Cl2 Mo1 Mo3 117.59(5) . 2_655 ?
Cl5 Mo1 Mo3 134.26(5) . 2_655 ?
Mo2 Mo1 Mo3 59.76(2) . 2_655 ?
Mo3 Mo1 Mo3 89.71(2) . 2_655 ?
Mo2 Mo1 Mo3 59.843(19) 2_655 2_655 ?
Cl7 Mo2 Cl2 92.08(8) . 2_655 ?
Cl7 Mo2 Cl1 91.80(8) . . ?
Cl2 Mo2 Cl1 176.12(6) 2_655 . ?
Cl7 Mo2 Cl3 93.39(6) . . ?
Cl2 Mo2 Cl3 90.16(6) 2_655 . ?
Cl1 Mo2 Cl3 89.49(6) . . ?
Cl7 Mo2 Cl4 91.75(7) . 2_655 ?
Cl2 Mo2 Cl4 89.98(6) 2_655 2_655 ?
Cl1 Mo2 Cl4 90.02(6) . 2_655 ?
Cl3 Mo2 Cl4 174.86(6) . 2_655 ?
Cl7 Mo2 Mo3 135.79(7) . 2_655 ?
Cl2 Mo2 Mo3 58.42(5) 2_655 2_655 ?
Cl1 Mo2 Mo3 118.31(5) . 2_655 ?
Cl3 Mo2 Mo3 58.19(4) . 2_655 ?
Cl4 Mo2 Mo3 117.80(5) 2_655 2_655 ?
Cl7 Mo2 Mo3 134.18(7) . . ?
Cl2 Mo2 Mo3 118.55(4) 2_655 . ?
Cl1 Mo2 Mo3 58.39(4) . . ?
Cl3 Mo2 Mo3 117.77(4) . . ?
Cl4 Mo2 Mo3 57.86(4) 2_655 . ?
Mo3 Mo2 Mo3 90.03(2) 2_655 . ?
Cl7 Mo2 Mo1 135.28(5) . . ?
Cl2 Mo2 Mo1 118.61(5) 2_655 . ?
Cl1 Mo2 Mo1 58.13(5) . . ?
Cl3 Mo2 Mo1 57.75(4) . . ?
Cl4 Mo2 Mo1 117.89(5) 2_655 . ?
Mo3 Mo2 Mo1 60.20(2) 2_655 . ?
Mo3 Mo2 Mo1 60.043(19) . . ?
Cl7 Mo2 Mo1 134.39(5) . 2_655 ?
Cl2 Mo2 Mo1 58.47(4) 2_655 2_655 ?
Cl1 Mo2 Mo1 118.47(5) . 2_655 ?
Cl3 Mo2 Mo1 118.23(5) . 2_655 ?
Cl4 Mo2 Mo1 57.76(4) 2_655 2_655 ?
Mo3 Mo2 Mo1 60.07(2) 2_655 2_655 ?
Mo3 Mo2 Mo1 60.095(19) . 2_655 ?
Mo1 Mo2 Mo1 90.32(2) . 2_655 ?
Cl6 Mo3 Cl4 92.73(8) . 2_655 ?
Cl6 Mo3 Cl3 92.63(7) . 2_655 ?
Cl4 Mo3 Cl3 89.04(6) 2_655 2_655 ?
Cl6 Mo3 Cl2 91.68(8) . . ?
Cl4 Mo3 Cl2 175.54(7) 2_655 . ?
Cl3 Mo3 Cl2 90.01(6) 2_655 . ?
Cl6 Mo3 Cl1 92.07(7) . . ?
Cl4 Mo3 Cl1 90.17(6) 2_655 . ?
Cl3 Mo3 Cl1 175.26(6) 2_655 . ?
Cl2 Mo3 Cl1 90.42(6) . . ?
Cl6 Mo3 Mo2 134.82(7) . 2_655 ?
Cl4 Mo3 Mo2 117.97(5) 2_655 2_655 ?
Cl3 Mo3 Mo2 58.36(4) 2_655 2_655 ?
Cl2 Mo3 Mo2 58.00(5) . 2_655 ?
Cl1 Mo3 Mo2 118.16(5) . 2_655 ?
Cl6 Mo3 Mo2 135.20(7) . . ?
Cl4 Mo3 Mo2 58.47(4) 2_655 . ?
Cl3 Mo3 Mo2 117.79(4) 2_655 . ?
Cl2 Mo3 Mo2 118.38(4) . . ?
Cl1 Mo3 Mo2 58.02(5) . . ?
Mo2 Mo3 Mo2 89.97(2) 2_655 . ?
Cl6 Mo3 Mo1 134.24(6) . . ?
Cl4 Mo3 Mo1 118.48(5) 2_655 . ?
Cl3 Mo3 Mo1 118.51(5) 2_655 . ?
Cl2 Mo3 Mo1 58.38(4) . . ?
Cl1 Mo3 Mo1 58.01(4) . . ?
Mo2 Mo3 Mo1 60.17(2) 2_655 . ?
Mo2 Mo3 Mo1 60.029(19) . . ?
Cl6 Mo3 Mo1 135.47(6) . 2_655 ?
Cl4 Mo3 Mo1 57.94(5) 2_655 2_655 ?
Cl3 Mo3 Mo1 57.74(4) 2_655 2_655 ?
Cl2 Mo3 Mo1 118.03(5) . 2_655 ?
Cl1 Mo3 Mo1 118.06(5) . 2_655 ?
Mo2 Mo3 Mo1 60.05(2) 2_655 2_655 ?
Mo2 Mo3 Mo1 60.062(19) . 2_655 ?
Mo1 Mo3 Mo1 90.29(2) . 2_655 ?
Mo2 Cl1 Mo1 63.79(4) . . ?
Mo2 Cl1 Mo3 63.60(4) . . ?
Mo1 Cl1 Mo3 63.66(4) . . ?
Mo2 Cl2 Mo3 63.59(4) 2_655 . ?
Mo2 Cl2 Mo1 63.77(4) 2_655 . ?
Mo3 Cl2 Mo1 63.53(4) . . ?
Mo1 Cl3 Mo3 64.02(4) . 2_655 ?
Mo1 Cl3 Mo2 63.85(4) . . ?
Mo3 Cl3 Mo2 63.45(4) 2_655 . ?
Mo1 Cl4 Mo3 64.09(4) . 2_655 ?
Mo1 Cl4 Mo2 63.83(4) . 2_655 ?
Mo3 Cl4 Mo2 63.66(4) 2_655 2_655 ?
C3 S1 C1 94.9(3) . . ?
C3 S2 C2 95.6(3) . . ?
C4 S3 C5 94.7(3) . . ?
C4 S4 C6 95.5(3) . . ?
C5 S5 C7 100.3(4) . . ?
C6 S6 C8 99.3(4) . . ?
C2 S7 C13 102.6(3) . . ?
C2 C1 C9 124.2(6) . . ?
C2 C1 S1 118.1(5) . . ?
C9 C1 S1 117.7(5) . . ?
C1 C2 S7 125.1(5) . . ?
C1 C2 S2 114.9(4) . . ?
S7 C2 S2 119.9(3) . . ?
C4 C3 S1 122.1(4) . . ?
C4 C3 S2 121.5(4) . . ?
S1 C3 S2 116.4(3) . . ?
C3 C4 S4 122.2(4) . . ?
C3 C4 S3 121.9(5) . . ?
S4 C4 S3 116.0(3) . . ?
C6 C5 S5 128.9(5) . . ?
C6 C5 S3 117.2(5) . . ?
S5 C5 S3 114.0(5) . . ?
C5 C6 S4 116.7(5) . . ?
C5 C6 S6 128.3(5) . . ?
S4 C6 S6 115.0(4) . . ?
C8 C7 S5 118.3(7) . . ?
C7 C8 S6 115.8(6) . . ?
N1 C9 O1 122.5(6) . . ?
N1 C9 C1 124.7(6) . . ?
O1 C9 C1 112.6(6) . . ?
O1 C10 C11 104.3(6) . . ?
N1 C11 C12 112.8(7) . . ?
N1 C11 C10 103.7(6) . . ?
C12 C11 C10 113.2(8) . . ?
C9 N1 C11 104.7(6) . . ?
C9 O1 C10 103.5(5) . . ?
C16 S8 C14 94.5(3) . . ?
C16 S9 C15 95.6(3) . . ?
C17 S10 C18 95.3(3) . . ?
C17 S11 C19 95.3(3) . . ?
C18 S12 C20 102.6(4) . . ?
C19 S13 C21 97.5(4) . . ?
C15 S14 C26 103.2(3) . . ?
C15 C14 C22 130.0(5) . . ?
C15 C14 S8 118.3(5) . . ?
C22 C14 S8 111.7(4) . . ?
C14 C15 S14 124.7(5) . . ?
C14 C15 S9 116.0(4) . . ?
S14 C15 S9 119.3(3) . . ?
C17 C16 S8 121.2(4) . . ?
C17 C16 S9 123.4(4) . . ?
S8 C16 S9 115.5(3) . . ?
C16 C17 S11 124.3(4) . . ?
C16 C17 S10 120.8(4) . . ?
S11 C17 S10 114.8(3) . . ?
C19 C18 S12 129.7(5) . . ?
C19 C18 S10 117.1(5) . . ?
S12 C18 S10 113.2(3) . . ?
C18 C19 S13 127.6(5) . . ?
C18 C19 S11 117.4(5) . . ?
S13 C19 S11 115.0(4) . . ?
C21 C20 S12 120.9(8) . . ?
C20 C21 S13 121.8(8) . . ?
N2 C22 O2 118.8(6) . . ?
N2 C22 C14 121.7(6) . . ?
O2 C22 C14 119.5(6) . . ?
N2 C24 C23 105.1(6) . . ?
N2 C24 C25 111.6(9) . . ?
C23 C24 C25 109.7(10) . . ?
O2 C23 C24 104.4(6) . . ?
C22 N2 C24 105.3(6) . . ?
C22 O2 C23 106.0(5) . . ?

loop_
_geom_bond_atom_site_label_1
_geom_bond_atom_site_label_2
_geom_bond_distance
_geom_bond_site_symmetry_2
_geom_bond_publ_flag
Mo1 Cl3 2.4563(15) . ?
Mo1 Cl4 2.4601(18) . ?
Mo1 Cl1 2.4678(18) . ?
Mo1 Cl2 2.4805(16) . ?
Mo1 Cl5 2.4895(14) . ?
Mo1 Mo2 2.6072(7) . ?
Mo1 Mo3 2.6075(7) . ?
Mo1 Mo2 2.6103(7) 2_655 ?
Mo1 Mo3 2.6111(7) 2_655 ?
Mo2 Cl7 2.4167(18) . ?
Mo2 Cl2 2.4613(18) 2_655 ?
Mo2 Cl1 2.4664(18) . ?
Mo2 Cl3 2.4740(16) . ?
Mo2 Cl4 2.4773(17) 2_655 ?
Mo2 Mo3 2.5995(8) 2_655 ?
Mo2 Mo3 2.6045(7) . ?
Mo2 Mo1 2.6103(7) 2_655 ?
Mo3 Cl6 2.428(2) . ?
Mo3 Cl4 2.4610(18) 2_655 ?
Mo3 Cl3 2.4694(15) 2_655 ?
Mo3 Cl2 2.4726(18) . ?
Mo3 Cl1 2.4764(16) . ?
Mo3 Mo2 2.5995(8) 2_655 ?
Mo3 Mo1 2.6111(7) 2_655 ?
Cl2 Mo2 2.4613(18) 2_655 ?
Cl3 Mo3 2.4694(15) 2_655 ?
Cl4 Mo3 2.4610(17) 2_655 ?
Cl4 Mo2 2.4773(17) 2_655 ?
S1 C3 1.721(6) . ?
S1 C1 1.739(6) . ?
S2 C3 1.735(6) . ?
S2 C2 1.754(6) . ?
S3 C4 1.728(6) . ?
S3 C5 1.747(7) . ?
S4 C4 1.728(6) . ?
S4 C6 1.732(6) . ?
S5 C5 1.746(7) . ?
S5 C7 1.837(11) . ?
S6 C6 1.738(7) . ?
S6 C8 1.781(9) . ?
S7 C2 1.711(6) . ?
S7 C13 1.784(7) . ?
C1 C2 1.377(8) . ?
C1 C9 1.480(8) . ?
C3 C4 1.383(8) . ?
C5 C6 1.355(9) . ?
C7 C8 1.406(12) . ?
C9 N1 1.215(8) . ?
C9 O1 1.364(7) . ?
C10 O1 1.438(8) . ?
C10 C11 1.535(11) . ?
C11 N1 1.498(9) . ?
C11 C12 1.513(11) . ?
S8 C16 1.737(6) . ?
S8 C14 1.759(6) . ?
S9 C16 1.748(6) . ?
S9 C15 1.752(6) . ?
S10 C17 1.745(6) . ?
S10 C18 1.749(6) . ?
S11 C17 1.744(6) . ?
S11 C19 1.746(6) . ?
S12 C18 1.743(6) . ?
S12 C20 1.756(9) . ?
S13 C19 1.745(6) . ?
S13 C21 1.841(10) . ?
S14 C15 1.744(6) . ?
S14 C26 1.798(7) . ?
C14 C15 1.346(8) . ?
C14 C22 1.457(9) . ?
C16 C17 1.363(8) . ?
C18 C19 1.340(8) . ?
C20 C21 1.347(12) . ?
C22 N2 1.275(8) . ?
C22 O2 1.331(7) . ?
C24 N2 1.488(10) . ?
C24 C23 1.489(11) . ?
C24 C25 1.489(14) . ?
C23 O2 1.451(8) . ?
